data_7234377
loop_
_publ_author_name
'Charles Lochenie'
'Kristina G. Wagner'
'Matthias Karg'
'Birgit Weber'

_publ_section_title
;
 Modulation of the ligand-based fluorescence of 3d metal complexes upon
 spin state change
;
_journal_name_full 'Journal of Materials Chemistry C'
_journal_page_first 7925
_journal_page_last 7935
_journal_paper_doi 10.1039/C5TC00837A
_journal_volume 3
_journal_year 2015
_chemical_formula_moiety 'C30 H32 Cl6 Cu N4 O7'
_chemical_formula_sum 'C30 H32 Cl6 Cu N4 O7'
_chemical_formula_weight 836.83
_chemical_name_common '[CuL26a(EtOH)]2CHCl3'
_space_group_crystal_system triclinic
_space_group_IT_number 2
_space_group_name_Hall '-P 1'
_space_group_name_H-M_alt 'P -1'
_atom_sites_solution_hydrogens geom
_atom_sites_solution_primary direct
_atom_sites_solution_secondary difmap
_cell_angle_alpha 71.833(11)
_cell_angle_beta 86.734(12)
_cell_angle_gamma 88.122(12)
_cell_formula_units_Z 2
_cell_length_a 8.651(1)
_cell_length_b 11.798(2)
_cell_length_c 18.199(3)
_cell_measurement_reflns_used 9058
_cell_measurement_temperature 133(2)
_cell_measurement_theta_max 27.25
_cell_measurement_theta_min 1.18
_cell_volume 1761.8(5)
_computing_cell_refinement X-AREA-STOE
_computing_data_collection X-AREA-STOE
_computing_data_reduction X-AREA-STOE
_computing_molecular_graphics ORTEP-III
_computing_publication_material PLATON
_computing_structure_refinement 'SHELXL-2014 (Sheldrick, 2014)'
_computing_structure_solution SIR97
_diffrn_ambient_temperature 133(2)
_diffrn_detector_area_resol_mean 9
_diffrn_measured_fraction_theta_full 0.958
_diffrn_measured_fraction_theta_max 0.893
_diffrn_measurement_device_type STOE-STADIVARI
_diffrn_measurement_method omega-scan
_diffrn_radiation_type MoK\a
_diffrn_radiation_wavelength 0.71069
_diffrn_reflns_av_R_equivalents 0.1731
_diffrn_reflns_av_unetI/netI 0.1677
_diffrn_reflns_Laue_measured_fraction_full 0.958
_diffrn_reflns_Laue_measured_fraction_max 0.893
_diffrn_reflns_limit_h_max 8
_diffrn_reflns_limit_h_min -11
_diffrn_reflns_limit_k_max 15
_diffrn_reflns_limit_k_min -13
_diffrn_reflns_limit_l_max 23
_diffrn_reflns_limit_l_min -22
_diffrn_reflns_number 14806
_diffrn_reflns_point_group_measured_fraction_full 0.958
_diffrn_reflns_point_group_measured_fraction_max 0.893
_diffrn_reflns_theta_full 25.000
_diffrn_reflns_theta_max 28.000
_diffrn_reflns_theta_min 1.179
_diffrn_source 'fine-focus sealed tube'
_exptl_absorpt_coefficient_mu 1.126
_exptl_absorpt_correction_type none
_exptl_crystal_colour brown
_exptl_crystal_density_diffrn 1.577
_exptl_crystal_density_method 'not measured'
_exptl_crystal_description block
_exptl_crystal_F_000 854
_exptl_crystal_size_max 0.115
_exptl_crystal_size_mid 0.103
_exptl_crystal_size_min 0.084
_refine_diff_density_max 1.649
_refine_diff_density_min -1.409
_refine_diff_density_rms 0.188
_refine_ls_extinction_coef .
_refine_ls_extinction_method none
_refine_ls_goodness_of_fit_ref 0.988
_refine_ls_hydrogen_treatment constr
_refine_ls_matrix_type full
_refine_ls_number_parameters 434
_refine_ls_number_reflns 7594
_refine_ls_number_restraints 0
_refine_ls_restrained_S_all 0.988
_refine_ls_R_factor_all 0.1779
_refine_ls_R_factor_gt 0.1176
_refine_ls_shift/su_max 0.000
_refine_ls_shift/su_mean 0.000
_refine_ls_structure_factor_coef Fsqd
_refine_ls_weighting_details 'w=1/[\s^2^(Fo^2^)+(0.2000P)^2^] where P=(Fo^2^+2Fc^2^)/3'
_refine_ls_weighting_scheme calc
_refine_ls_wR_factor_gt 0.2963
_refine_ls_wR_factor_ref 0.3478
_reflns_Friedel_coverage 0.000
_reflns_Friedel_fraction_full .
_reflns_Friedel_fraction_max .
_reflns_number_gt 3682
_reflns_number_total 7594
_reflns_threshold_expression 'I > 2\s(I)'
_cod_data_source_file J-Mater-Chem-C-2015-3-7925.cif
_cod_data_source_block cl043
_cod_original_cell_volume 1761.8(4)
_cod_database_code 7234377
_shelx_space_group_comment
;
The symmetry employed for this shelxl refinement is uniquely defined
by the following loop, which should always be used as a source of
symmetry information in preference to the above space-group names.
They are only intended as comments.
;
_shelxl_version_number 2014-3

loop_
_space_group_symop_operation_xyz
'x, y, z'
'-x, -y, -z'

loop_
_atom_site_label
_atom_site_type_symbol
_atom_site_fract_x
_atom_site_fract_y
_atom_site_fract_z
_atom_site_U_iso_or_equiv
_atom_site_adp_type
_atom_site_occupancy
_atom_site_site_symmetry_order
_atom_site_calc_flag
_atom_site_refinement_flags_posn
_atom_site_refinement_flags_adp
_atom_site_refinement_flags_occupancy
_atom_site_disorder_assembly
_atom_site_disorder_group
C1 C 0.6727(9) 0.9328(7) 0.4072(5) 0.0435(18) Uani 1 1 d . . . . .
C2 C 0.7582(9) 0.8867(6) 0.3530(4) 0.0377(15) Uani 1 1 d . . . . .
C3 C 0.9050(9) 0.8321(6) 0.3688(4) 0.0391(16) Uani 1 1 d . . . . .
H3 H 0.9544 0.8047 0.3293 0.047 Uiso 1 1 calc R U . . .
C4 C 1.1309(8) 0.7667(6) 0.4378(4) 0.0363(15) Uani 1 1 d . . . . .
C5 C 1.2100(9) 0.7220(7) 0.3846(5) 0.0427(17) Uani 1 1 d . . . . .
H5 H 1.1617 0.7219 0.3391 0.051 Uiso 1 1 calc R U . . .
C6 C 1.3639(9) 0.6761(6) 0.3977(5) 0.0390(16) Uani 1 1 d . . . . .
C7 C 1.5828(9) 0.5960(7) 0.3570(5) 0.0421(17) Uani 1 1 d . . . . .
C8 C 1.6674(9) 0.5540(6) 0.3006(5) 0.0430(17) Uani 1 1 d . . . . .
H8 H 1.6217 0.5560 0.2539 0.052 Uiso 1 1 calc R U . . .
C9 C 1.8132(10) 0.5114(7) 0.3145(5) 0.051(2) Uani 1 1 d . . . . .
H9 H 1.8672 0.4799 0.2781 0.061 Uiso 1 1 calc R U . . .
C10 C 1.8886(10) 0.5120(6) 0.3815(5) 0.0459(18) Uani 1 1 d . . . . .
H10 H 1.9925 0.4837 0.3886 0.055 Uiso 1 1 calc R U . . .
C11 C 1.8111(9) 0.5538(6) 0.4364(5) 0.0436(17) Uani 1 1 d . . . . .
H11 H 1.8603 0.5525 0.4820 0.052 Uiso 1 1 calc R U . . .
C12 C 1.6567(9) 0.5988(6) 0.4244(5) 0.0403(17) Uani 1 1 d . . . . .
C13 C 1.4365(9) 0.6823(6) 0.4643(5) 0.0402(16) Uani 1 1 d . . . . .
C14 C 1.3530(9) 0.7275(6) 0.5190(4) 0.0383(16) Uani 1 1 d . . . . .
H14 H 1.4011 0.7295 0.5643 0.046 Uiso 1 1 calc R U . . .
C15 C 1.2062(8) 0.7676(6) 0.5070(4) 0.0357(15) Uani 1 1 d . . . . .
C16 C 1.1544(9) 0.8003(7) 0.6289(4) 0.0403(16) Uani 1 1 d . . . . .
H16 H 1.2535 0.7654 0.6424 0.048 Uiso 1 1 calc R U . . .
C17 C 1.0684(9) 0.8380(7) 0.6847(5) 0.0438(18) Uani 1 1 d . . . . .
C18 C 0.9235(9) 0.8993(6) 0.6716(5) 0.0405(17) Uani 1 1 d . . . . .
C19 C 0.5217(10) 0.9997(7) 0.3877(5) 0.0487(19) Uani 1 1 d . . . . .
H19A H 0.4396 0.9431 0.3901 0.073 Uiso 1 1 calc R U . . .
H19B H 0.5314 1.0564 0.3353 0.073 Uiso 1 1 calc R U . . .
H19C H 0.4959 1.0430 0.4248 0.073 Uiso 1 1 calc R U . . .
C20 C 0.6897(10) 0.8906(7) 0.2796(5) 0.0480(19) Uani 1 1 d . . . . .
C23 C 0.8405(11) 0.9521(7) 0.7285(5) 0.0493(19) Uani 1 1 d . . . . .
H23A H 0.7600 1.0082 0.7025 0.074 Uiso 1 1 calc R U . . .
H23B H 0.9146 0.9942 0.7490 0.074 Uiso 1 1 calc R U . . .
H23C H 0.7929 0.8881 0.7712 0.074 Uiso 1 1 calc R U . . .
C24 C 1.1369(10) 0.8173(8) 0.7604(5) 0.0484(19) Uani 1 1 d . . . . .
C25 C 1.3608(13) 0.7472(11) 0.8349(6) 0.071(3) Uani 1 1 d . . . . .
H25A H 1.3227 0.8021 0.8636 0.086 Uiso 1 1 calc R U . . .
H25B H 1.4739 0.7574 0.8247 0.086 Uiso 1 1 calc R U . . .
C26 C 1.3279(16) 0.6224(13) 0.8818(8) 0.093(4) Uani 1 1 d . . . . .
H26A H 1.2162 0.6091 0.8846 0.140 Uiso 1 1 calc R U . . .
H26B H 1.3636 0.6077 0.9342 0.140 Uiso 1 1 calc R U . . .
H26C H 1.3821 0.5677 0.8577 0.140 Uiso 1 1 calc R U . . .
C51 C 0.7638(12) 0.6193(8) 0.6688(7) 0.066(3) Uani 1 1 d . . . . .
H51A H 0.7516 0.5324 0.6798 0.079 Uiso 1 1 calc R U . . .
H51B H 0.8576 0.6317 0.6939 0.079 Uiso 1 1 calc R U . . .
C52 C 0.6304(12) 0.6672(10) 0.7010(7) 0.072(3) Uani 1 1 d . . . . .
H52A H 0.6353 0.7544 0.6844 0.107 Uiso 1 1 calc R U . . .
H52B H 0.6293 0.6364 0.7577 0.107 Uiso 1 1 calc R U . . .
H52C H 0.5358 0.6432 0.6830 0.107 Uiso 1 1 calc R U . . .
C61 C 1.3039(14) 0.7400(12) 1.1685(7) 0.081(3) Uani 1 1 d . . . . .
H61 H 1.3594 0.7291 1.2170 0.097 Uiso 1 1 calc R U . . .
C71 C 0.8371(15) 0.7212(11) 0.9457(7) 0.076(3) Uani 1 1 d . . . . .
H71 H 0.9015 0.7799 0.9049 0.092 Uiso 1 1 calc R U . . .
N1 N 0.9820(7) 0.8145(5) 0.4322(4) 0.0381(13) Uani 1 1 d . . . . .
N2 N 1.1097(7) 0.8090(5) 0.5590(4) 0.0352(13) Uani 1 1 d . . . . .
N3 N 1.4358(7) 0.6351(5) 0.3438(4) 0.0407(14) Uani 1 1 d . . . . .
N4 N 1.5814(7) 0.6392(5) 0.4794(4) 0.0386(13) Uani 1 1 d . . . . .
O1 O 0.7220(6) 0.9284(4) 0.4737(3) 0.0458(13) Uani 1 1 d . . . . .
O2 O 0.8573(6) 0.9200(4) 0.6078(3) 0.0411(12) Uani 1 1 d . . . . .
O3 O 0.5592(8) 0.9114(8) 0.2638(4) 0.075(2) Uani 1 1 d . . . . .
O4 O 0.7951(8) 0.8666(8) 0.2304(4) 0.077(2) Uani 1 1 d . . . . .
O5 O 1.0738(8) 0.8304(6) 0.8176(4) 0.0654(18) Uani 1 1 d . . . . .
O6 O 1.2837(8) 0.7759(7) 0.7610(4) 0.0665(18) Uani 1 1 d . . . . .
O51 O 0.7838(6) 0.6755(4) 0.5858(3) 0.0431(12) Uani 1 1 d . . . . .
H51 H 0.7444 0.6328 0.5628 0.065 Uiso 1 1 calc R U . . .
Cl61 Cl 1.3956(5) 0.6529(4) 1.1189(2) 0.1080(12) Uani 1 1 d . . . . .
Cl62 Cl 1.3088(5) 0.8905(3) 1.1147(3) 0.1148(13) Uani 1 1 d . . . . .
Cl63 Cl 1.1100(4) 0.6942(4) 1.19498(18) 0.0968(11) Uani 1 1 d . . . . .
Cl71 Cl 0.9385(6) 0.6779(4) 1.0289(3) 0.1260(15) Uani 1 1 d . . . . .
Cl72 Cl 0.8034(6) 0.6001(4) 0.9120(3) 0.1272(16) Uani 1 1 d . . . . .
Cl73 Cl 0.6637(4) 0.7913(4) 0.9587(3) 0.1054(12) Uani 1 1 d . . . . .
Cu1 Cu 0.90770(11) 0.85944(8) 0.52139(5) 0.0388(3) Uani 1 1 d . . . . .
C21 C 0.7463(13) 0.8688(17) 0.1548(7) 0.096(5) Uani 1 1 d . . . . .
H21A H 0.6349 0.8903 0.1504 0.115 Uiso 1 1 calc R U . . .
H21B H 0.7618 0.7889 0.1484 0.115 Uiso 1 1 calc R U . . .
C22 C 0.840(3) 0.9591(12) 0.0931(8) 0.145(9) Uani 1 1 d . . . . .
H22A H 0.8520 1.0305 0.1087 0.218 Uiso 1 1 calc R U . . .
H22B H 0.7875 0.9806 0.0443 0.218 Uiso 1 1 calc R U . . .
H22C H 0.9428 0.9249 0.0860 0.218 Uiso 1 1 calc R U . . .

loop_
_atom_site_aniso_label
_atom_site_aniso_U_11
_atom_site_aniso_U_22
_atom_site_aniso_U_33
_atom_site_aniso_U_23
_atom_site_aniso_U_13
_atom_site_aniso_U_12
C1 0.042(4) 0.045(4) 0.044(4) -0.016(3) 0.005(3) -0.001(3)
C2 0.036(4) 0.038(3) 0.042(4) -0.016(3) 0.000(3) 0.000(3)
C3 0.038(4) 0.040(3) 0.040(4) -0.014(3) -0.003(3) -0.002(3)
C4 0.028(3) 0.039(3) 0.048(4) -0.024(3) 0.002(3) -0.003(3)
C5 0.041(4) 0.050(4) 0.047(4) -0.029(3) -0.008(3) 0.003(3)
C6 0.034(4) 0.041(3) 0.048(4) -0.024(3) 0.001(3) -0.004(3)
C7 0.035(4) 0.050(4) 0.053(5) -0.033(4) -0.002(3) 0.001(3)
C8 0.038(4) 0.046(4) 0.051(5) -0.024(3) 0.000(3) 0.002(3)
C9 0.042(4) 0.051(4) 0.068(6) -0.031(4) 0.006(4) -0.002(3)
C10 0.038(4) 0.041(3) 0.066(5) -0.029(4) 0.002(4) 0.000(3)
C11 0.035(4) 0.043(4) 0.058(5) -0.022(4) -0.003(3) -0.002(3)
C12 0.035(4) 0.039(3) 0.056(5) -0.027(3) 0.000(3) -0.001(3)
C13 0.035(4) 0.041(3) 0.053(5) -0.026(3) -0.001(3) 0.000(3)
C14 0.037(4) 0.044(3) 0.043(4) -0.025(3) -0.003(3) -0.004(3)
C15 0.036(4) 0.036(3) 0.042(4) -0.022(3) 0.003(3) -0.003(3)
C16 0.034(4) 0.049(4) 0.044(4) -0.025(3) 0.001(3) -0.006(3)
C17 0.032(4) 0.052(4) 0.054(5) -0.028(4) 0.001(3) 0.001(3)
C18 0.040(4) 0.038(3) 0.045(4) -0.017(3) 0.007(3) -0.001(3)
C19 0.043(5) 0.051(4) 0.054(5) -0.021(4) -0.005(4) 0.012(3)
C20 0.045(5) 0.050(4) 0.054(5) -0.024(4) 0.001(4) -0.003(4)
C23 0.057(5) 0.050(4) 0.046(5) -0.023(4) -0.001(4) 0.002(4)
C24 0.040(4) 0.062(5) 0.052(5) -0.029(4) -0.008(4) 0.000(4)
C25 0.054(6) 0.099(8) 0.064(7) -0.030(6) -0.012(5) 0.010(5)
C26 0.081(9) 0.122(10) 0.069(8) -0.019(7) -0.004(6) 0.018(7)
C51 0.056(6) 0.057(5) 0.096(8) -0.037(5) -0.013(5) 0.002(4)
C52 0.050(6) 0.075(6) 0.097(8) -0.035(6) -0.010(5) -0.007(5)
C61 0.068(7) 0.118(9) 0.062(7) -0.036(7) -0.009(5) 0.024(6)
C71 0.084(8) 0.080(7) 0.075(7) -0.039(6) -0.007(6) 0.011(6)
N1 0.030(3) 0.039(3) 0.049(4) -0.020(3) -0.006(3) 0.001(2)
N2 0.027(3) 0.039(3) 0.043(3) -0.017(3) 0.001(2) 0.007(2)
N3 0.035(3) 0.046(3) 0.049(4) -0.026(3) -0.002(3) -0.001(3)
N4 0.037(3) 0.042(3) 0.044(3) -0.023(3) -0.003(3) -0.004(2)
O1 0.047(3) 0.040(2) 0.052(3) -0.018(2) 0.004(3) 0.011(2)
O2 0.041(3) 0.044(3) 0.045(3) -0.023(2) -0.007(2) 0.009(2)
O3 0.042(4) 0.123(6) 0.076(5) -0.054(5) -0.025(3) 0.021(4)
O4 0.039(4) 0.146(7) 0.069(5) -0.064(5) -0.013(3) 0.016(4)
O5 0.071(4) 0.085(4) 0.051(4) -0.038(3) -0.004(3) 0.015(3)
O6 0.050(4) 0.107(5) 0.048(4) -0.032(4) -0.012(3) 0.007(3)
O51 0.042(3) 0.045(3) 0.049(3) -0.023(2) -0.002(2) -0.002(2)
Cl61 0.104(3) 0.136(3) 0.097(3) -0.058(2) 0.009(2) 0.020(2)
Cl62 0.092(3) 0.103(2) 0.142(4) -0.022(2) -0.047(2) 0.0088(19)
Cl63 0.0663(19) 0.164(3) 0.0628(18) -0.0393(19) -0.0041(14) 0.0028(19)
Cl71 0.157(4) 0.136(3) 0.102(3) -0.057(3) -0.056(3) 0.033(3)
Cl72 0.172(4) 0.106(3) 0.137(4) -0.081(3) -0.044(3) 0.017(3)
Cl73 0.075(2) 0.135(3) 0.134(3) -0.081(3) -0.009(2) 0.0013(19)
Cu1 0.0363(5) 0.0414(5) 0.0452(6) -0.0233(4) -0.0029(4) 0.0049(3)
C21 0.046(6) 0.193(15) 0.068(8) -0.068(9) -0.013(5) 0.008(7)
C22 0.31(3) 0.065(7) 0.070(9) -0.032(7) -0.062(13) 0.041(11)

loop_
_atom_type_symbol
_atom_type_description
_atom_type_scat_dispersion_real
_atom_type_scat_dispersion_imag
_atom_type_scat_source
C C 0.0033 0.0016 'International Tables Vol C Tables 4.2.6.8 and 6.1.1.4'
H H 0.0000 0.0000 'International Tables Vol C Tables 4.2.6.8 and 6.1.1.4'
N N 0.0061 0.0033 'International Tables Vol C Tables 4.2.6.8 and 6.1.1.4'
O O 0.0106 0.0060 'International Tables Vol C Tables 4.2.6.8 and 6.1.1.4'
Cl Cl 0.1484 0.1585 'International Tables Vol C Tables 4.2.6.8 and 6.1.1.4'
Cu Cu 0.3201 1.2651 'International Tables Vol C Tables 4.2.6.8 and 6.1.1.4'

loop_
_geom_angle_atom_site_label_1
_geom_angle_atom_site_label_2
_geom_angle_atom_site_label_3
_geom_angle
_geom_angle_site_symmetry_1
_geom_angle_site_symmetry_3
O1 C1 C2 123.6(7) . .
O1 C1 C19 114.6(7) . .
C2 C1 C19 121.6(8) . .
C3 C2 C1 121.8(7) . .
C3 C2 C20 118.2(6) . .
C1 C2 C20 120.0(7) . .
N1 C3 C2 127.4(7) . .
N1 C3 H3 116.3 . .
C2 C3 H3 116.3 . .
C5 C4 N1 126.3(7) . .
C5 C4 C15 119.5(7) . .
N1 C4 C15 114.2(6) . .
C4 C5 C6 120.3(7) . .
C4 C5 H5 119.8 . .
C6 C5 H5 119.8 . .
N3 C6 C13 123.2(7) . .
N3 C6 C5 117.8(7) . .
C13 C6 C5 118.9(6) . .
N3 C7 C12 121.7(6) . .
N3 C7 C8 118.7(7) . .
C12 C7 C8 119.6(7) . .
C9 C8 C7 119.0(8) . .
C9 C8 H8 120.5 . .
C7 C8 H8 120.5 . .
C8 C9 C10 122.4(7) . .
C8 C9 H9 118.8 . .
C10 C9 H9 118.8 . .
C11 C10 C9 119.9(8) . .
C11 C10 H10 120.0 . .
C9 C10 H10 120.0 . .
C10 C11 C12 119.7(8) . .
C10 C11 H11 120.2 . .
C12 C11 H11 120.2 . .
N4 C12 C11 119.0(7) . .
N4 C12 C7 121.7(7) . .
C11 C12 C7 119.3(7) . .
N4 C13 C6 121.0(6) . .
N4 C13 C14 118.7(7) . .
C6 C13 C14 120.1(7) . .
C15 C14 C13 120.3(7) . .
C15 C14 H14 119.9 . .
C13 C14 H14 119.9 . .
C14 C15 N2 125.2(7) . .
C14 C15 C4 120.8(6) . .
N2 C15 C4 113.9(6) . .
N2 C16 C17 125.7(8) . .
N2 C16 H16 117.2 . .
C17 C16 H16 117.2 . .
C16 C17 C18 124.0(8) . .
C16 C17 C24 117.5(7) . .
C18 C17 C24 118.5(7) . .
O2 C18 C17 121.9(6) . .
O2 C18 C23 114.3(7) . .
C17 C18 C23 123.6(8) . .
C1 C19 H19A 109.5 . .
C1 C19 H19B 109.5 . .
H19A C19 H19B 109.5 . .
C1 C19 H19C 109.5 . .
H19A C19 H19C 109.5 . .
H19B C19 H19C 109.5 . .
O3 C20 O4 121.7(9) . .
O3 C20 C2 126.9(8) . .
O4 C20 C2 111.4(7) . .
C18 C23 H23A 109.5 . .
C18 C23 H23B 109.5 . .
H23A C23 H23B 109.5 . .
C18 C23 H23C 109.5 . .
H23A C23 H23C 109.5 . .
H23B C23 H23C 109.5 . .
O5 C24 O6 120.9(8) . .
O5 C24 C17 126.8(8) . .
O6 C24 C17 112.3(7) . .
O6 C25 C26 109.6(11) . .
O6 C25 H25A 109.7 . .
C26 C25 H25A 109.7 . .
O6 C25 H25B 109.7 . .
C26 C25 H25B 109.7 . .
H25A C25 H25B 108.2 . .
C25 C26 H26A 109.5 . .
C25 C26 H26B 109.5 . .
H26A C26 H26B 109.5 . .
C25 C26 H26C 109.5 . .
H26A C26 H26C 109.5 . .
H26B C26 H26C 109.5 . .
C52 C51 O51 111.7(9) . .
C52 C51 H51A 109.3 . .
O51 C51 H51A 109.3 . .
C52 C51 H51B 109.3 . .
O51 C51 H51B 109.3 . .
H51A C51 H51B 107.9 . .
C51 C52 H52A 109.5 . .
C51 C52 H52B 109.5 . .
H52A C52 H52B 109.5 . .
C51 C52 H52C 109.5 . .
H52A C52 H52C 109.5 . .
H52B C52 H52C 109.5 . .
Cl61 C61 Cl62 111.6(7) . .
Cl61 C61 Cl63 110.5(8) . .
Cl62 C61 Cl63 110.4(6) . .
Cl61 C61 H61 108.1 . .
Cl62 C61 H61 108.1 . .
Cl63 C61 H61 108.1 . .
Cl71 C71 Cl73 111.7(6) . .
Cl71 C71 Cl72 111.8(7) . .
Cl73 C71 Cl72 110.0(7) . .
Cl71 C71 H71 107.7 . .
Cl73 C71 H71 107.7 . .
Cl72 C71 H71 107.7 . .
C3 N1 C4 121.3(6) . .
C3 N1 Cu1 124.8(5) . .
C4 N1 Cu1 113.8(5) . .
C16 N2 C15 121.0(6) . .
C16 N2 Cu1 125.6(5) . .
C15 N2 Cu1 113.1(5) . .
C6 N3 C7 116.0(7) . .
C13 N4 C12 116.2(7) . .
C1 O1 Cu1 129.8(5) . .
C18 O2 Cu1 129.6(5) . .
C20 O4 C21 118.1(8) . .
C24 O6 C25 116.8(7) . .
C51 O51 Cu1 126.7(5) . .
C51 O51 H51 109.5 . .
Cu1 O51 H51 123.8 . .
O1 Cu1 N2 171.8(2) . .
O1 Cu1 N1 92.5(3) . .
N2 Cu1 N1 84.8(3) . .
O1 Cu1 O2 90.7(2) . .
N2 Cu1 O2 90.9(2) . .
N1 Cu1 O2 171.9(2) . .
O1 Cu1 O51 91.8(2) . .
N2 Cu1 O51 96.1(2) . .
N1 Cu1 O51 95.3(2) . .
O2 Cu1 O51 92.0(2) . .
O4 C21 C22 109.0(12) . .
O4 C21 H21A 109.9 . .
C22 C21 H21A 109.9 . .
O4 C21 H21B 109.9 . .
C22 C21 H21B 109.9 . .
H21A C21 H21B 108.3 . .
C21 C22 H22A 109.5 . .
C21 C22 H22B 109.5 . .
H22A C22 H22B 109.5 . .
C21 C22 H22C 109.5 . .
H22A C22 H22C 109.5 . .
H22B C22 H22C 109.5 . .

loop_
_geom_bond_atom_site_label_1
_geom_bond_atom_site_label_2
_geom_bond_distance
_geom_bond_site_symmetry_2
C1 O1 1.292(10) .
C1 C2 1.428(10) .
C1 C19 1.505(11) .
C2 C3 1.409(11) .
C2 C20 1.479(12) .
C3 N1 1.323(10) .
C3 H3 0.9500 .
C4 C5 1.379(9) .
C4 N1 1.385(9) .
C4 C15 1.453(11) .
C5 C6 1.425(11) .
C5 H5 0.9500 .
C6 N3 1.338(9) .
C6 C13 1.419(11) .
C7 N3 1.348(10) .
C7 C12 1.425(11) .
C7 C8 1.430(9) .
C8 C9 1.351(12) .
C8 H8 0.9500 .
C9 C10 1.417(13) .
C9 H9 0.9500 .
C10 C11 1.377(10) .
C10 H10 0.9500 .
C11 C12 1.424(11) .
C11 H11 0.9500 .
C12 N4 1.362(9) .
C13 N4 1.347(10) .
C13 C14 1.423(9) .
C14 C15 1.346(10) .
C14 H14 0.9500 .
C15 N2 1.415(8) .
C16 N2 1.323(10) .
C16 C17 1.397(10) .
C16 H16 0.9500 .
C17 C18 1.421(11) .
C17 C24 1.478(12) .
C18 O2 1.275(10) .
C18 C23 1.505(10) .
C19 H19A 0.9800 .
C19 H19B 0.9800 .
C19 H19C 0.9800 .
C20 O3 1.180(11) .
C20 O4 1.328(10) .
C23 H23A 0.9800 .
C23 H23B 0.9800 .
C23 H23C 0.9800 .
C24 O5 1.197(10) .
C24 O6 1.345(10) .
C25 O6 1.473(12) .
C25 C26 1.481(18) .
C25 H25A 0.9900 .
C25 H25B 0.9900 .
C26 H26A 0.9800 .
C26 H26B 0.9800 .
C26 H26C 0.9800 .
C51 C52 1.443(14) .
C51 O51 1.450(13) .
C51 H51A 0.9900 .
C51 H51B 0.9900 .
C52 H52A 0.9800 .
C52 H52B 0.9800 .
C52 H52C 0.9800 .
C61 Cl61 1.715(11) .
C61 Cl62 1.740(14) .
C61 Cl63 1.773(13) .
C61 H61 1.0000 .
C71 Cl71 1.721(13) .
C71 Cl73 1.729(12) .
C71 Cl72 1.760(12) .
C71 H71 1.0000 .
N1 Cu1 1.930(6) .
N2 Cu1 1.921(6) .
O1 Cu1 1.905(6) .
O2 Cu1 1.943(5) .
O4 C21 1.453(13) .
O51 Cu1 2.378(5) .
O51 H51 0.8400 .
C21 C22 1.51(2) .
C21 H21A 0.9900 .
C21 H21B 0.9900 .
C22 H22A 0.9800 .
C22 H22B 0.9800 .
C22 H22C 0.9800 .

loop_
_geom_hbond_atom_site_label_D
_geom_hbond_atom_site_label_H
_geom_hbond_atom_site_label_A
_geom_hbond_distance_DH
_geom_hbond_distance_HA
_geom_hbond_distance_DA
_geom_hbond_angle_DHA
_geom_hbond_site_symmetry_A
C5 H5 Cl63 0.95 2.80 3.720(8) 162.2 1_554
C19 H19C O1 0.98 2.65 3.484(9) 143.1 2_676
C21 H21A Cl62 0.99 2.93 3.881(12) 161.2 1_454
C22 H22A O5 0.98 2.54 3.484(15) 162.3 2_776
C22 H22B Cl62 0.98 2.97 3.916(15) 162.4 2_776
C61 H61 N3 1.00 2.35 3.297(14) 157.8 1_556
C71 H71 O5 1.00 2.07 3.008(15) 154.7 .
O51 H51 N4 0.84 2.11 2.821(9) 141.8 1_455
C5 H5 Cl63 0.95 2.80 3.720(8) 162.2 1_554
C19 H19C O1 0.98 2.65 3.484(9) 143.1 2_676
C61 H61 N3 1.00 2.35 3.297(14) 157.8 1_556
C71 H71 O5 1.00 2.07 3.008(15) 154.7 .
O51 H51 N4 0.84 2.11 2.821(9) 141.8 1_455

loop_
_geom_torsion_atom_site_label_1
_geom_torsion_atom_site_label_2
_geom_torsion_atom_site_label_3
_geom_torsion_atom_site_label_4
_geom_torsion
_geom_torsion_site_symmetry_1
_geom_torsion_site_symmetry_2
_geom_torsion_site_symmetry_3
_geom_torsion_site_symmetry_4
O1 C1 C2 C3 0.1(11) . . . .
C19 C1 C2 C3 175.1(7) . . . .
O1 C1 C2 C20 177.2(7) . . . .
C19 C1 C2 C20 -7.8(11) . . . .
C1 C2 C3 N1 0.7(12) . . . .
C20 C2 C3 N1 -176.4(7) . . . .
N1 C4 C5 C6 179.6(7) . . . .
C15 C4 C5 C6 0.6(11) . . . .
C4 C5 C6 N3 -179.3(7) . . . .
C4 C5 C6 C13 -3.0(11) . . . .
N3 C7 C8 C9 -178.0(7) . . . .
C12 C7 C8 C9 3.7(11) . . . .
C7 C8 C9 C10 -3.1(12) . . . .
C8 C9 C10 C11 2.0(12) . . . .
C9 C10 C11 C12 -1.5(11) . . . .
C10 C11 C12 N4 179.7(6) . . . .
C10 C11 C12 C7 2.2(11) . . . .
N3 C7 C12 N4 1.1(12) . . . .
C8 C7 C12 N4 179.3(6) . . . .
N3 C7 C12 C11 178.5(7) . . . .
C8 C7 C12 C11 -3.3(11) . . . .
N3 C6 C13 N4 -4.4(11) . . . .
C5 C6 C13 N4 179.5(7) . . . .
N3 C6 C13 C14 179.7(6) . . . .
C5 C6 C13 C14 3.6(11) . . . .
N4 C13 C14 C15 -177.8(7) . . . .
C6 C13 C14 C15 -1.8(11) . . . .
C13 C14 C15 N2 176.8(6) . . . .
C13 C14 C15 C4 -0.7(10) . . . .
C5 C4 C15 C14 1.3(10) . . . .
N1 C4 C15 C14 -177.8(6) . . . .
C5 C4 C15 N2 -176.4(6) . . . .
N1 C4 C15 N2 4.5(9) . . . .
N2 C16 C17 C18 -4.7(12) . . . .
N2 C16 C17 C24 178.3(7) . . . .
C16 C17 C18 O2 3.2(12) . . . .
C24 C17 C18 O2 -179.8(7) . . . .
C16 C17 C18 C23 -172.7(7) . . . .
C24 C17 C18 C23 4.4(11) . . . .
C3 C2 C20 O3 164.4(9) . . . .
C1 C2 C20 O3 -12.7(13) . . . .
C3 C2 C20 O4 -15.3(10) . . . .
C1 C2 C20 O4 167.5(7) . . . .
C16 C17 C24 O5 -170.6(8) . . . .
C18 C17 C24 O5 12.2(13) . . . .
C16 C17 C24 O6 7.1(11) . . . .
C18 C17 C24 O6 -170.1(7) . . . .
C2 C3 N1 C4 -175.5(6) . . . .
C2 C3 N1 Cu1 0.8(11) . . . .
C5 C4 N1 C3 -6.6(11) . . . .
C15 C4 N1 C3 172.4(6) . . . .
C5 C4 N1 Cu1 176.8(6) . . . .
C15 C4 N1 Cu1 -4.2(7) . . . .
C17 C16 N2 C15 -179.9(7) . . . .
C17 C16 N2 Cu1 -7.2(11) . . . .
C14 C15 N2 C16 -6.7(10) . . . .
C4 C15 N2 C16 170.9(6) . . . .
C14 C15 N2 Cu1 179.8(6) . . . .
C4 C15 N2 Cu1 -2.6(7) . . . .
C13 C6 N3 C7 1.8(11) . . . .
C5 C6 N3 C7 177.9(6) . . . .
C12 C7 N3 C6 -0.2(11) . . . .
C8 C7 N3 C6 -178.4(7) . . . .
C6 C13 N4 C12 5.1(10) . . . .
C14 C13 N4 C12 -179.0(6) . . . .
C11 C12 N4 C13 179.1(6) . . . .
C7 C12 N4 C13 -3.5(10) . . . .
C2 C1 O1 Cu1 -2.4(11) . . . .
C19 C1 O1 Cu1 -177.7(5) . . . .
C17 C18 O2 Cu1 10.2(10) . . . .
C23 C18 O2 Cu1 -173.5(5) . . . .
O3 C20 O4 C21 1.2(16) . . . .
C2 C20 O4 C21 -179.0(10) . . . .
O5 C24 O6 C25 0.5(14) . . . .
C17 C24 O6 C25 -177.4(8) . . . .
C26 C25 O6 C24 87.8(11) . . . .
C52 C51 O51 Cu1 83.3(9) . . . .
C20 O4 C21 C22 121.3(12) . . . .
